data_7040935
loop_
_publ_author_name
'Roemer, Max'
'Skelton, Brian W.'
'Piggott, Matthew J.'
'Koutsantonis, George A.'

_publ_section_title
;
 1,1'-Diacetyloctamethylferrocene: an overlooked and overdue synthon
 leading to the facile synthesis of an octamethylferrocenophane.
;
_journal_issue 47
_journal_name_full 'Dalton transactions (Cambridge, England : 2003)'
_journal_page_first 18817
_journal_page_last 18821
_journal_paper_doi 10.1039/c6dt03820d
_journal_volume 45
_journal_year 2016
_chemical_formula_moiety 'C22 H30 Fe O2'
_chemical_formula_sum 'C22 H30 Fe O2'
_chemical_formula_weight 382.31
_space_group_IT_number 15
_symmetry_cell_setting monoclinic
_symmetry_Int_Tables_number 15
_symmetry_space_group_name_Hall '-C 2yc'
_symmetry_space_group_name_H-M 'C 1 2/c 1'
_atom_sites_solution_hydrogens geom
_audit_creation_date 2015-11-10T08:39:46-00:00
_audit_creation_method 'WinGX routine CIF_UPDATE'
_audit_update_record
;
2016-08-12 deposited with the CCDC.
2016-10-17 downloaded from the CCDC.
;
_cell_angle_alpha 90
_cell_angle_beta 95.2620(10)
_cell_angle_gamma 90
_cell_formula_units_Z 4
_cell_length_a 13.8130(2)
_cell_length_b 9.9015(2)
_cell_length_c 13.7349(3)
_cell_measurement_reflns_used 5150
_cell_measurement_temperature 100(2)
_cell_measurement_theta_max 31.906
_cell_measurement_theta_min 2.518
_cell_volume 1870.60(6)
_computing_cell_refinement 'CrysAlisPro 1.171.38.41 (Rigaku OD, 2015)'
_computing_data_collection 'CrysAlisPro 1.171.38.41 (Rigaku OD, 2015)'
_computing_data_reduction 'CrysAlisPro 1.171.38.41 (Rigaku OD, 2015)'
_computing_molecular_graphics 'Diamond (Brandenburg, K., (1999)'
_computing_publication_material 'WinGX Farrugia, L. J. (1999)'
_computing_structure_refinement 'SHELXL-97 (Sheldrick, 2008)'
_computing_structure_solution 'SIR92 (Altomare et al., 1994)'
_diffrn_ambient_temperature 100(2)
_diffrn_detector 'CCD plate'
_diffrn_detector_area_resol_mean 16.0009
_diffrn_measured_fraction_theta_full 1
_diffrn_measured_fraction_theta_max 0.943
_diffrn_measurement_device 'four-circle diffractometer'
_diffrn_measurement_device_type 'Oxford Diffraction Xcalibur diffractometer'
_diffrn_measurement_method '\w scans'
_diffrn_orient_matrix_type 'CrysAlisPro convention (1999,Acta A55,543-557)'
_diffrn_orient_matrix_UB_11 -0.0510591
_diffrn_orient_matrix_UB_12 0.0068307
_diffrn_orient_matrix_UB_13 0.0006432
_diffrn_orient_matrix_UB_21 0.0052661
_diffrn_orient_matrix_UB_22 0.071128
_diffrn_orient_matrix_UB_23 0.0037272
_diffrn_orient_matrix_UB_31 -0.0050011
_diffrn_orient_matrix_UB_32 0.0052849
_diffrn_orient_matrix_UB_33 -0.0517067
_diffrn_radiation_monochromator graphite
_diffrn_radiation_probe x-ray
_diffrn_radiation_type MoK\a
_diffrn_radiation_wavelength 0.71073
_diffrn_reflns_av_R_equivalents 0.0223
_diffrn_reflns_av_unetI/netI 0.0338
_diffrn_reflns_Laue_measured_fraction_full 1
_diffrn_reflns_Laue_measured_fraction_max 0.943
_diffrn_reflns_limit_h_max 20
_diffrn_reflns_limit_h_min -10
_diffrn_reflns_limit_k_max 14
_diffrn_reflns_limit_k_min -14
_diffrn_reflns_limit_l_max 20
_diffrn_reflns_limit_l_min -19
_diffrn_reflns_number 9835
_diffrn_reflns_point_group_measured_fraction_full 1
_diffrn_reflns_point_group_measured_fraction_max 0.943
_diffrn_reflns_theta_full 30
_diffrn_reflns_theta_max 32.055
_diffrn_reflns_theta_min 2.535
_diffrn_source 'fine-focus sealed X-ray tube'
_exptl_absorpt_coefficient_mu 0.818
_exptl_absorpt_correction_T_max 0.915
_exptl_absorpt_correction_T_min 0.798
_exptl_absorpt_correction_type analytical
_exptl_absorpt_process_details
;
        CrysAlisPro, Oxford Diffraction Ltd.

;
_exptl_crystal_colour red
_exptl_crystal_density_diffrn 1.358
_exptl_crystal_description plate
_exptl_crystal_F_000 816
_exptl_crystal_size_max 0.426
_exptl_crystal_size_mid 0.194
_exptl_crystal_size_min 0.128
_refine_diff_density_max 0.517
_refine_diff_density_min -0.283
_refine_diff_density_rms 0.062
_refine_ls_extinction_method none
_refine_ls_goodness_of_fit_ref 1.084
_refine_ls_hydrogen_treatment constr
_refine_ls_matrix_type full
_refine_ls_number_parameters 119
_refine_ls_number_reflns 3090
_refine_ls_number_restraints 0
_refine_ls_restrained_S_all 1.084
_refine_ls_R_factor_all 0.0307
_refine_ls_R_factor_gt 0.028
_refine_ls_shift/su_max 0.001
_refine_ls_shift/su_mean 0
_refine_ls_structure_factor_coef Fsqd
_refine_ls_weighting_details 'w=1/[\s^2^(Fo^2^)+(0.0348P)^2^+1.2507P] where P=(Fo^2^+2Fc^2^)/3'
_refine_ls_weighting_scheme calc
_refine_ls_wR_factor_gt 0.0717
_refine_ls_wR_factor_ref 0.074
_reflns_number_gt 2874
_reflns_number_total 3090
_reflns_threshold_expression 'I > 2\s(I)'
_cod_data_source_file c6dt03820d2.cif
_cod_data_source_block gk409
_cod_depositor_comments 'Adding full bibliography for 7040934--7040938.cif.'
_cod_original_sg_symbol_H-M 'C 2/c'
_cod_database_code 7040935

loop_
_symmetry_equiv_pos_as_xyz
'x, y, z'
'-x, y, -z+1/2'
'x+1/2, y+1/2, z'
'-x+1/2, y+1/2, -z+1/2'
'-x, -y, -z'
'x, -y, z-1/2'
'-x+1/2, -y+1/2, -z'
'x+1/2, -y+1/2, z-1/2'

loop_
_atom_site_label
_atom_site_type_symbol
_atom_site_fract_x
_atom_site_fract_y
_atom_site_fract_z
_atom_site_U_iso_or_equiv
_atom_site_adp_type
_atom_site_occupancy
_atom_site_calc_flag
Fe1 Fe 0.5 0.64867(2) 0.25 0.00928(7) Uani 1 d
C1 C 0.53184(7) 0.53175(10) 0.13449(7) 0.01141(17) Uani 1 d
C2 C 0.43693(7) 0.59524(11) 0.11487(7) 0.01234(18) Uani 1 d
C3 C 0.45165(7) 0.73780(11) 0.11805(8) 0.01360(18) Uani 1 d
C4 C 0.55289(7) 0.76405(10) 0.14108(8) 0.01314(18) Uani 1 d
C5 C 0.60346(7) 0.63868(10) 0.15162(7) 0.01183(18) Uani 1 d
C6 C 0.55473(8) 0.38565(11) 0.14011(8) 0.01562(19) Uani 1 d
O6 O 0.63774(7) 0.34588(9) 0.16273(8) 0.0260(2) Uani 1 d
C61 C 0.47506(9) 0.28283(12) 0.11672(9) 0.0223(2) Uani 1 d
H61A H 0.504 0.1931 0.1113 0.033 Uiso 1 calc
H61B H 0.4382 0.3065 0.0547 0.033 Uiso 1 calc
H61C H 0.4314 0.2822 0.169 0.033 Uiso 1 calc
C7 C 0.33865(8) 0.53176(13) 0.09163(8) 0.0191(2) Uani 1 d
H7A H 0.2879 0.5994 0.0984 0.029 Uiso 1 calc
H7B H 0.3307 0.4569 0.1369 0.029 Uiso 1 calc
H7C H 0.3333 0.4975 0.0244 0.029 Uiso 1 calc
C8 C 0.37487(9) 0.84301(12) 0.09493(10) 0.0220(2) Uani 1 d
H8A H 0.3617 0.8514 0.0239 0.033 Uiso 1 calc
H8B H 0.3976 0.9299 0.1225 0.033 Uiso 1 calc
H8C H 0.3152 0.8164 0.1233 0.033 Uiso 1 calc
C9 C 0.59942(9) 0.90108(12) 0.14798(10) 0.0228(2) Uani 1 d
H9A H 0.6135 0.9308 0.0827 0.034 Uiso 1 calc
H9B H 0.6601 0.8964 0.1908 0.034 Uiso 1 calc
H9C H 0.5551 0.9655 0.175 0.034 Uiso 1 calc
C10 C 0.71199(7) 0.62719(12) 0.17132(9) 0.0176(2) Uani 1 d
H10A H 0.742 0.6341 0.1096 0.026 Uiso 1 calc
H10B H 0.7285 0.5398 0.202 0.026 Uiso 1 calc
H10C H 0.7362 0.7002 0.2152 0.026 Uiso 1 calc

loop_
_atom_site_aniso_label
_atom_site_aniso_U_11
_atom_site_aniso_U_22
_atom_site_aniso_U_33
_atom_site_aniso_U_23
_atom_site_aniso_U_13
_atom_site_aniso_U_12
Fe1 0.00733(10) 0.01025(10) 0.01021(11) 0 0.00061(7) 0
C1 0.0112(4) 0.0128(4) 0.0103(4) -0.0003(3) 0.0016(3) -0.0006(3)
C2 0.0097(4) 0.0170(4) 0.0101(4) 0.0004(3) -0.0001(3) -0.0016(3)
C3 0.0116(4) 0.0158(4) 0.0134(4) 0.0034(3) 0.0014(3) 0.0024(3)
C4 0.0132(4) 0.0126(4) 0.0140(4) 0.0017(3) 0.0035(3) -0.0014(3)
C5 0.0091(4) 0.0149(4) 0.0116(4) 0.0002(3) 0.0015(3) -0.0002(3)
C6 0.0201(5) 0.0147(4) 0.0129(5) -0.0003(4) 0.0056(4) 0.0014(4)
O6 0.0222(4) 0.0196(4) 0.0367(5) 0.0044(3) 0.0059(4) 0.0077(3)
C61 0.0308(6) 0.0147(5) 0.0217(6) -0.0024(4) 0.0045(4) -0.0049(4)
C7 0.0118(4) 0.0286(6) 0.0166(5) -0.0025(4) -0.0010(4) -0.0056(4)
C8 0.0183(5) 0.0245(6) 0.0233(6) 0.0091(4) 0.0023(4) 0.0092(4)
C9 0.0247(6) 0.0155(5) 0.0293(6) 0.0027(4) 0.0076(5) -0.0062(4)
C10 0.0089(4) 0.0254(5) 0.0184(5) -0.0029(4) 0.0015(4) 0.0002(4)

loop_
_atom_type_symbol
_atom_type_description
_atom_type_scat_dispersion_real
_atom_type_scat_dispersion_imag
_atom_type_scat_source
C C 0.0033 0.0016 'International Tables Vol C Tables 4.2.6.8 and 6.1.1.4'
H H 0 0 'International Tables Vol C Tables 4.2.6.8 and 6.1.1.4'
O O 0.0106 0.006 'International Tables Vol C Tables 4.2.6.8 and 6.1.1.4'
Fe Fe 0.3463 0.8444 'International Tables Vol C Tables 4.2.6.8 and 6.1.1.4'

loop_
_exptl_crystal_face_index_h
_exptl_crystal_face_index_k
_exptl_crystal_face_index_l
_exptl_crystal_face_perp_dist
1 1 0 0.0678
-1 -1 0 0.06
1 -1 0 0.0658
0 0 1 0.1954
0 0 -1 0.2077
-1 1 0 0.0773

loop_
_geom_angle_atom_site_label_1
_geom_angle_atom_site_label_2
_geom_angle_atom_site_label_3
_geom_angle
_geom_angle_site_symmetry_1
_geom_angle_site_symmetry_3
C1 Fe1 C1 111.01(6) 2_655 .
C1 Fe1 C2 41.72(4) 2_655 2_655
C1 Fe1 C2 116.97(4) . 2_655
C1 Fe1 C2 116.97(4) 2_655 .
C1 Fe1 C2 41.72(4) . .
C2 Fe1 C2 150.03(6) 2_655 .
C1 Fe1 C5 41.51(4) 2_655 2_655
C1 Fe1 C5 133.98(4) . 2_655
C2 Fe1 C5 69.84(4) 2_655 2_655
C2 Fe1 C5 108.65(4) . 2_655
C1 Fe1 C5 133.98(4) 2_655 .
C1 Fe1 C5 41.51(4) . .
C2 Fe1 C5 108.65(4) 2_655 .
C2 Fe1 C5 69.84(4) . .
C5 Fe1 C5 174.49(6) 2_655 .
C1 Fe1 C4 171.75(4) 2_655 .
C1 Fe1 C4 68.65(4) . .
C2 Fe1 C4 130.52(4) 2_655 .
C2 Fe1 C4 68.65(4) . .
C5 Fe1 C4 144.53(4) 2_655 .
C5 Fe1 C4 40.42(4) . .
C1 Fe1 C4 68.65(4) 2_655 2_655
C1 Fe1 C4 171.75(4) . 2_655
C2 Fe1 C4 68.65(4) 2_655 2_655
C2 Fe1 C4 130.52(4) . 2_655
C5 Fe1 C4 40.42(4) 2_655 2_655
C5 Fe1 C4 144.53(4) . 2_655
C4 Fe1 C4 112.94(6) . 2_655
C1 Fe1 C3 147.73(4) 2_655 .
C1 Fe1 C3 68.72(4) . .
C2 Fe1 C3 168.64(4) 2_655 .
C2 Fe1 C3 40.53(4) . .
C5 Fe1 C3 114.06(4) 2_655 .
C5 Fe1 C3 68.49(4) . .
C4 Fe1 C3 40.40(4) . .
C4 Fe1 C3 106.90(4) 2_655 .
C1 Fe1 C3 68.73(4) 2_655 2_655
C1 Fe1 C3 147.73(4) . 2_655
C2 Fe1 C3 40.53(4) 2_655 2_655
C2 Fe1 C3 168.64(4) . 2_655
C5 Fe1 C3 68.49(4) 2_655 2_655
C5 Fe1 C3 114.06(4) . 2_655
C4 Fe1 C3 106.90(4) . 2_655
C4 Fe1 C3 40.40(4) 2_655 2_655
C3 Fe1 C3 129.55(6) . 2_655
C5 C1 C2 107.66(8) . .
C5 C1 C6 124.35(9) . .
C2 C1 C6 127.97(9) . .
C5 C1 Fe1 69.73(5) . .
C2 C1 Fe1 69.21(5) . .
C6 C1 Fe1 124.94(7) . .
C3 C2 C1 107.35(8) . .
C3 C2 C7 122.93(9) . .
C1 C2 C7 129.70(10) . .
C3 C2 Fe1 70.65(6) . .
C1 C2 Fe1 69.06(5) . .
C7 C2 Fe1 126.99(7) . .
C2 C3 C4 108.70(9) . .
C2 C3 C8 125.81(10) . .
C4 C3 C8 125.39(10) . .
C2 C3 Fe1 68.81(6) . .
C4 C3 Fe1 69.71(6) . .
C8 C3 Fe1 130.28(8) . .
C5 C4 C3 108.94(9) . .
C5 C4 C9 125.31(9) . .
C3 C4 C9 125.68(10) . .
C5 C4 Fe1 69.37(6) . .
C3 C4 Fe1 69.89(6) . .
C9 C4 Fe1 129.15(8) . .
C4 C5 C1 107.34(8) . .
C4 C5 C10 123.75(9) . .
C1 C5 C10 128.82(9) . .
C4 C5 Fe1 70.21(6) . .
C1 C5 Fe1 68.77(5) . .
C10 C5 Fe1 128.83(8) . .
O6 C6 C1 121.15(10) . .
O6 C6 C61 118.92(10) . .
C1 C6 C61 119.93(10) . .
C6 C61 H61A 109.5 . .
C6 C61 H61B 109.5 . .
H61A C61 H61B 109.5 . .
C6 C61 H61C 109.5 . .
H61A C61 H61C 109.5 . .
H61B C61 H61C 109.5 . .
C2 C7 H7A 109.5 . .
C2 C7 H7B 109.5 . .
H7A C7 H7B 109.5 . .
C2 C7 H7C 109.5 . .
H7A C7 H7C 109.5 . .
H7B C7 H7C 109.5 . .
C3 C8 H8A 109.5 . .
C3 C8 H8B 109.5 . .
H8A C8 H8B 109.5 . .
C3 C8 H8C 109.5 . .
H8A C8 H8C 109.5 . .
H8B C8 H8C 109.5 . .
C4 C9 H9A 109.5 . .
C4 C9 H9B 109.5 . .
H9A C9 H9B 109.5 . .
C4 C9 H9C 109.5 . .
H9A C9 H9C 109.5 . .
H9B C9 H9C 109.5 . .
C5 C10 H10A 109.5 . .
C5 C10 H10B 109.5 . .
H10A C10 H10B 109.5 . .
C5 C10 H10C 109.5 . .
H10A C10 H10C 109.5 . .
H10B C10 H10C 109.5 . .

loop_
_geom_bond_atom_site_label_1
_geom_bond_atom_site_label_2
_geom_bond_distance
_geom_bond_site_symmetry_2
Fe1 C1 2.0441(10) 2_655
Fe1 C1 2.0442(10) .
Fe1 C2 2.0462(10) 2_655
Fe1 C2 2.0462(10) .
Fe1 C5 2.0571(10) 2_655
Fe1 C5 2.0572(10) .
Fe1 C4 2.0683(10) .
Fe1 C4 2.0683(10) 2_655
Fe1 C3 2.0706(10) .
Fe1 C3 2.0706(10) 2_655
C1 C5 1.4533(13) .
C1 C2 1.4566(13) .
C1 C6 1.4812(14) .
C2 C3 1.4262(15) .
C2 C7 1.5035(14) .
C3 C4 1.4291(14) .
C3 C8 1.4996(14) .
C4 C5 1.4252(14) .
C4 C9 1.5006(15) .
C5 C10 1.5030(14) .
C6 O6 1.2253(14) .
C6 C61 1.5119(16) .
C61 H61A 0.98 .
C61 H61B 0.98 .
C61 H61C 0.98 .
C7 H7A 0.98 .
C7 H7B 0.98 .
C7 H7C 0.98 .
C8 H8A 0.98 .
C8 H8B 0.98 .
C8 H8C 0.98 .
C9 H9A 0.98 .
C9 H9B 0.98 .
C9 H9C 0.98 .
C10 H10A 0.98 .
C10 H10B 0.98 .
C10 H10C 0.98 .
